data_7007185
loop_
_publ_author_name
'Salmon, Lionel'
'Thu\'ery, Pierre'
'Asfari, Zouhair'
'Ephritikhine, Michel'

_publ_section_title
;
 Synthesis, crystal structure and reactivity of uranium(IV) complexes
 with p-tert-butylcalix[4]arene ligands.
;
_journal_issue 24
_journal_name_full 'Dalton transactions (Cambridge, England : 2003)'
_journal_page_first 3006
_journal_page_last 3014
_journal_paper_doi 10.1039/b601237j
_journal_year 2006
_chemical_formula_sum 'C60 H71 Cl2 N3 O4 U'
_chemical_formula_weight 1207.13
_space_group_IT_number 14
_symmetry_cell_setting monoclinic
_symmetry_space_group_name_Hall '-P 2yn'
_symmetry_space_group_name_H-M 'P 1 21/n 1'
_atom_sites_solution_hydrogens geom
_atom_sites_solution_primary direct
_atom_sites_solution_secondary difmap
_audit_creation_method SHELXL-97
_cell_angle_alpha 90.00
_cell_angle_beta 103.3458(5)
_cell_angle_gamma 90.00
_cell_formula_units_Z 4
_cell_length_a 18.8975(2)
_cell_length_b 12.0922(2)
_cell_length_c 23.9165(5)
_cell_measurement_reflns_used 167839
_cell_measurement_temperature 100(2)
_cell_measurement_theta_max 25.68
_cell_measurement_theta_min 3.00
_cell_volume 5317.63(15)
_computing_cell_refinement 'HKL2000 (Otwinowski & Minor, 1997)'
_computing_data_collection 'COLLECT (Hooft, 1998)'
_computing_data_reduction 'HKL2000 (Otwinowski & Minor, 1997)'
_computing_molecular_graphics 'SHELXTL (Sheldrick, 1999)'
_computing_publication_material 'SHELXTL (Sheldrick, 1999); PLATON (Spek, 2003)'
_computing_structure_refinement 'SHELXL-97 (Sheldrick, 1997)'
_computing_structure_solution 'SHELXS-97 (Sheldrick, 1997)'
_diffrn_ambient_temperature 100(2)
_diffrn_measured_fraction_theta_full 0.997
_diffrn_measured_fraction_theta_max 0.997
_diffrn_measurement_device_type 'Nonius Kappa-CCD area-detector diffractometer'
_diffrn_measurement_method 'two \f and five \w scans with 2\% steps'
_diffrn_radiation_monochromator graphite
_diffrn_radiation_source 'fine-focus sealed tube'
_diffrn_radiation_type MoK\a
_diffrn_radiation_wavelength 0.71073
_diffrn_reflns_av_R_equivalents 0.0233
_diffrn_reflns_av_sigmaI/netI 0.0276
_diffrn_reflns_limit_h_max 23
_diffrn_reflns_limit_h_min -22
_diffrn_reflns_limit_k_max 14
_diffrn_reflns_limit_k_min -14
_diffrn_reflns_limit_l_max 29
_diffrn_reflns_limit_l_min -29
_diffrn_reflns_number 167839
_diffrn_reflns_theta_full 25.68
_diffrn_reflns_theta_max 25.68
_diffrn_reflns_theta_min 3.00
_diffrn_standards_decay_% 0
_diffrn_standards_interval_time 0
_diffrn_standards_number 0
_exptl_absorpt_coefficient_mu 3.203
_exptl_absorpt_correction_T_max 0.681
_exptl_absorpt_correction_T_min 0.394
_exptl_absorpt_correction_type refdelf
_exptl_absorpt_process_details 'SCALEPACK (Otwinowski & Minor, 1997)'
_exptl_crystal_colour 'translucent light green'
_exptl_crystal_density_diffrn 1.508
_exptl_crystal_density_meas ?
_exptl_crystal_description irregular
_exptl_crystal_F_000 2440
_exptl_crystal_size_max 0.17
_exptl_crystal_size_mid 0.15
_exptl_crystal_size_min 0.12
_refine_diff_density_max 2.287
_refine_diff_density_min -1.620
_refine_diff_density_rms 0.181
_refine_ls_extinction_method none
_refine_ls_goodness_of_fit_ref 1.025
_refine_ls_hydrogen_treatment constr
_refine_ls_matrix_type full
_refine_ls_number_parameters 643
_refine_ls_number_reflns 10079
_refine_ls_number_restraints 18
_refine_ls_restrained_S_all 1.049
_refine_ls_R_factor_all 0.0323
_refine_ls_R_factor_gt 0.0268
_refine_ls_shift/su_max 0.002
_refine_ls_shift/su_mean 0.000
_refine_ls_structure_factor_coef Fsqd
_refine_ls_weighting_details 'calc w=1/[\s^2^(Fo^2^)+(0.0307P)^2^+11.1164P] where P=(Fo^2^+2Fc^2^)/3'
_refine_ls_weighting_scheme calc
_refine_ls_wR_factor_gt 0.0657
_refine_ls_wR_factor_ref 0.0682
_reflns_number_gt 8923
_reflns_number_total 10079
_reflns_threshold_expression >2sigma(I)
_cod_data_source_file b601237j.txt
_cod_data_source_block 5
_cod_original_sg_symbol_H-M 'P 21/n'
_cod_database_code 7007185

loop_
_symmetry_equiv_pos_as_xyz
'x, y, z'
'-x+1/2, y+1/2, -z+1/2'
'-x, -y, -z'
'x-1/2, -y-1/2, z-1/2'

loop_
_atom_site_label
_atom_site_type_symbol
_atom_site_fract_x
_atom_site_fract_y
_atom_site_fract_z
_atom_site_U_iso_or_equiv
_atom_site_adp_type
_atom_site_occupancy
_atom_site_symmetry_multiplicity
_atom_site_calc_flag
_atom_site_refinement_flags
_atom_site_disorder_assembly
_atom_site_disorder_group
U U 0.499089(6) 1.009934(9) 0.274045(5) 0.01588(5) Uani 1 1 d . . .
Cl1 Cl 0.40030(4) 1.16468(7) 0.28992(4) 0.02197(17) Uani 1 1 d . . .
Cl2 Cl 0.61291(4) 1.15462(7) 0.25733(3) 0.02149(17) Uani 1 1 d . . .
O1 O 0.42973(11) 0.90006(18) 0.21475(9) 0.0172(5) Uani 1 1 d . . .
O2 O 0.44963(11) 0.91851(18) 0.33316(9) 0.0152(4) Uani 1 1 d . . .
O3 O 0.58633(11) 0.89524(18) 0.30611(9) 0.0169(5) Uani 1 1 d . . .
O4 O 0.56480(12) 0.95338(18) 0.18877(9) 0.0164(4) Uani 1 1 d . . .
H4 H 0.6047 0.9944 0.2053 0.020 Uiso 1 1 d R . .
N1 N 0.44050(15) 1.1266(2) 0.17066(12) 0.0215(6) Uani 1 1 d . . .
N2 N 0.55492(15) 1.1045(2) 0.38008(12) 0.0204(6) Uani 1 1 d . . .
C1 C 0.39479(16) 0.7916(3) 0.13012(13) 0.0165(6) Uani 1 1 d . . .
C2 C 0.38556(16) 0.8240(3) 0.18443(13) 0.0156(6) Uani 1 1 d . . .
C3 C 0.33000(16) 0.7760(3) 0.20684(13) 0.0158(6) Uani 1 1 d . . .
C4 C 0.28590(16) 0.6950(3) 0.17503(13) 0.0168(6) Uani 1 1 d . . .
H4A H 0.2495 0.6634 0.1901 0.020 Uiso 1 1 calc R . .
C5 C 0.29425(17) 0.6593(3) 0.12119(14) 0.0175(7) Uani 1 1 d . . .
C6 C 0.34920(17) 0.7104(3) 0.10006(14) 0.0183(7) Uani 1 1 d . . .
H6 H 0.3556 0.6891 0.0642 0.022 Uiso 1 1 calc R . .
C7 C 0.24210(17) 0.5753(3) 0.08502(14) 0.0204(7) Uani 1 1 d . . .
C8 C 0.1765(3) 0.6377(4) 0.0513(3) 0.0667(16) Uani 1 1 d U . .
H8A H 0.1492 0.6667 0.0772 0.100 Uiso 1 1 calc R . .
H8B H 0.1464 0.5886 0.0244 0.100 Uiso 1 1 calc R . .
H8C H 0.1925 0.6976 0.0308 0.100 Uiso 1 1 calc R . .
C9 C 0.2123(3) 0.4909(4) 0.12098(19) 0.0477(12) Uani 1 1 d . . .
H9A H 0.1777 0.4441 0.0962 0.072 Uiso 1 1 calc R . .
H9B H 0.1890 0.5287 0.1471 0.072 Uiso 1 1 calc R . .
H9C H 0.2516 0.4466 0.1423 0.072 Uiso 1 1 calc R . .
C10 C 0.2776(3) 0.5115(5) 0.0447(3) 0.0705(17) Uani 1 1 d U . .
H10A H 0.2858 0.5599 0.0149 0.106 Uiso 1 1 calc R . .
H10B H 0.2464 0.4519 0.0277 0.106 Uiso 1 1 calc R . .
H10C H 0.3232 0.4821 0.0656 0.106 Uiso 1 1 calc R . .
C11 C 0.31996(16) 0.8121(3) 0.26544(13) 0.0152(6) Uani 1 1 d . . .
H11A H 0.2711 0.7935 0.2686 0.018 Uiso 1 1 calc R . .
H11B H 0.3254 0.8917 0.2689 0.018 Uiso 1 1 calc R . .
C12 C 0.37472(16) 0.7569(3) 0.31430(13) 0.0153(6) Uani 1 1 d . . .
C13 C 0.43867(16) 0.8111(3) 0.34271(13) 0.0137(6) Uani 1 1 d . . .
C14 C 0.49151(16) 0.7515(3) 0.38303(13) 0.0143(6) Uani 1 1 d . . .
C15 C 0.47587(16) 0.6446(3) 0.39782(13) 0.0155(6) Uani 1 1 d . . .
H15 H 0.5105 0.6067 0.4251 0.019 Uiso 1 1 calc R . .
C16 C 0.41023(17) 0.5914(3) 0.37343(13) 0.0166(6) Uani 1 1 d . . .
C17 C 0.36118(17) 0.6493(3) 0.33051(13) 0.0158(6) Uani 1 1 d . . .
H17 H 0.3181 0.6149 0.3121 0.019 Uiso 1 1 calc R . .
C18 C 0.39191(17) 0.4800(3) 0.39731(14) 0.0191(7) Uani 1 1 d . . .
C19 C 0.3207(2) 0.4309(3) 0.36255(17) 0.0310(9) Uani 1 1 d . . .
H19A H 0.2816 0.4815 0.3626 0.046 Uiso 1 1 calc R . .
H19B H 0.3112 0.3621 0.3795 0.046 Uiso 1 1 calc R . .
H19C H 0.3246 0.4184 0.3237 0.046 Uiso 1 1 calc R . .
C20 C 0.45238(19) 0.3956(3) 0.39901(16) 0.0250(8) Uani 1 1 d . . .
H20A H 0.4426 0.3305 0.4189 0.038 Uiso 1 1 calc R . .
H20B H 0.4980 0.4268 0.4187 0.038 Uiso 1 1 calc R . .
H20C H 0.4546 0.3765 0.3605 0.038 Uiso 1 1 calc R . .
C21 C 0.3837(2) 0.4991(3) 0.45937(16) 0.0274(8) Uani 1 1 d . . .
H21A H 0.3444 0.5495 0.4589 0.041 Uiso 1 1 calc R . .
H21B H 0.4280 0.5296 0.4821 0.041 Uiso 1 1 calc R . .
H21C H 0.3737 0.4299 0.4757 0.041 Uiso 1 1 calc R . .
C22 C 0.56420(16) 0.8040(3) 0.41182(13) 0.0150(6) Uani 1 1 d . . .
H22A H 0.5587 0.8838 0.4101 0.018 Uiso 1 1 calc R . .
H22B H 0.5762 0.7830 0.4520 0.018 Uiso 1 1 calc R . .
C23 C 0.62719(16) 0.7725(3) 0.38545(13) 0.0140(6) Uani 1 1 d . . .
C24 C 0.63415(16) 0.8212(3) 0.33345(13) 0.0145(6) Uani 1 1 d . . .
C25 C 0.69313(16) 0.7897(3) 0.30967(13) 0.0144(6) Uani 1 1 d . . .
C26 C 0.74348(16) 0.7132(3) 0.33830(13) 0.0155(6) Uani 1 1 d . . .
H26 H 0.7819 0.6931 0.3221 0.019 Uiso 1 1 calc R . .
C27 C 0.73858(16) 0.6651(3) 0.39075(13) 0.0166(6) Uani 1 1 d . . .
C28 C 0.67922(16) 0.6968(3) 0.41283(13) 0.0164(6) Uani 1 1 d . . .
H28 H 0.6743 0.6660 0.4474 0.020 Uiso 1 1 calc R . .
C29 C 0.79560(17) 0.5813(3) 0.42098(14) 0.0206(7) Uani 1 1 d . . .
C30 C 0.8716(2) 0.6278(4) 0.4257(2) 0.0506(12) Uani 1 1 d U . .
H30A H 0.8781 0.6451 0.3880 0.076 Uiso 1 1 calc R . .
H30B H 0.9071 0.5739 0.4434 0.076 Uiso 1 1 calc R . .
H30C H 0.8776 0.6937 0.4487 0.076 Uiso 1 1 calc R . .
C31 C 0.7868(3) 0.4742(4) 0.38560(19) 0.0519(13) Uani 1 1 d . . .
H31A H 0.7398 0.4427 0.3843 0.078 Uiso 1 1 calc R . .
H31B H 0.8239 0.4225 0.4031 0.078 Uiso 1 1 calc R . .
H31C H 0.7912 0.4903 0.3472 0.078 Uiso 1 1 calc R . .
C32 C 0.7877(2) 0.5516(3) 0.48123(15) 0.0286(8) Uani 1 1 d . . .
H32A H 0.7902 0.6177 0.5038 0.043 Uiso 1 1 calc R . .
H32B H 0.8262 0.5024 0.4990 0.043 Uiso 1 1 calc R . .
H32C H 0.7416 0.5161 0.4788 0.043 Uiso 1 1 calc R . .
C33 C 0.69990(16) 0.8405(3) 0.25310(13) 0.0153(6) Uani 1 1 d . . .
H33A H 0.7486 0.8277 0.2478 0.018 Uiso 1 1 calc R . .
H33B H 0.6927 0.9198 0.2544 0.018 Uiso 1 1 calc R . .
C34 C 0.64471(16) 0.7922(3) 0.20202(13) 0.0156(6) Uani 1 1 d . . .
C35 C 0.58008(16) 0.8458(3) 0.17504(13) 0.0153(6) Uani 1 1 d . . .
C36 C 0.52839(16) 0.7927(3) 0.13203(13) 0.0151(6) Uani 1 1 d . . .
C37 C 0.54520(16) 0.6889(3) 0.11341(13) 0.0163(6) Uani 1 1 d . . .
H37 H 0.5112 0.6537 0.0846 0.020 Uiso 1 1 calc R . .
C38 C 0.61119(17) 0.6355(3) 0.13629(13) 0.0160(6) Uani 1 1 d . . .
C39 C 0.65897(17) 0.6885(3) 0.18165(13) 0.0160(6) Uani 1 1 d . . .
H39 H 0.7022 0.6531 0.1990 0.019 Uiso 1 1 calc R . .
C40 C 0.62974(17) 0.5217(3) 0.11528(14) 0.0187(7) Uani 1 1 d . . .
C41 C 0.61853(19) 0.4337(3) 0.15853(15) 0.0240(7) Uani 1 1 d . . .
H41A H 0.6504 0.4484 0.1952 0.036 Uiso 1 1 calc R . .
H41B H 0.6292 0.3620 0.1453 0.036 Uiso 1 1 calc R . .
H41C H 0.5690 0.4356 0.1621 0.036 Uiso 1 1 calc R . .
C42 C 0.5813(2) 0.4926(3) 0.05621(15) 0.0275(8) Uani 1 1 d . . .
H42A H 0.5316 0.4874 0.0591 0.041 Uiso 1 1 calc R . .
H42B H 0.5965 0.4230 0.0436 0.041 Uiso 1 1 calc R . .
H42C H 0.5857 0.5492 0.0290 0.041 Uiso 1 1 calc R . .
C43 C 0.70952(18) 0.5184(3) 0.10980(15) 0.0244(7) Uani 1 1 d . . .
H43A H 0.7170 0.5745 0.0834 0.037 Uiso 1 1 calc R . .
H43B H 0.7198 0.4471 0.0959 0.037 Uiso 1 1 calc R . .
H43C H 0.7413 0.5315 0.1468 0.037 Uiso 1 1 calc R . .
C44 C 0.45456(16) 0.8437(3) 0.10622(13) 0.0172(6) Uani 1 1 d . . .
H44A H 0.4564 0.9224 0.1142 0.021 Uiso 1 1 calc R . .
H44B H 0.4434 0.8341 0.0648 0.021 Uiso 1 1 calc R . .
C45 C 0.4763(2) 1.1858(3) 0.13913(16) 0.0287(8) Uani 1 1 d . . .
H45 H 0.5262 1.1948 0.1527 0.034 Uiso 1 1 calc R . .
C46 C 0.4434(2) 1.2345(4) 0.08724(17) 0.0368(9) Uani 1 1 d . . .
H46 H 0.4707 1.2745 0.0665 0.044 Uiso 1 1 calc R . .
C47 C 0.3691(2) 1.2227(4) 0.06679(18) 0.0384(10) Uani 1 1 d . . .
H47 H 0.3454 1.2545 0.0321 0.046 Uiso 1 1 calc R . .
C48 C 0.3311(2) 1.1624(3) 0.09942(17) 0.0350(9) Uani 1 1 d . . .
H48 H 0.2810 1.1532 0.0872 0.042 Uiso 1 1 calc R . .
C49 C 0.36854(19) 1.1162(3) 0.15025(15) 0.0258(8) Uani 1 1 d . . .
H49 H 0.3425 1.0754 0.1717 0.031 Uiso 1 1 calc R . .
C50 C 0.51468(19) 1.0956(3) 0.41947(15) 0.0240(7) Uani 1 1 d . . .
H50 H 0.4703 1.0591 0.4090 0.029 Uiso 1 1 calc R . .
C51 C 0.53543(19) 1.1375(3) 0.47442(15) 0.0249(7) Uani 1 1 d . . .
H51 H 0.5060 1.1274 0.5003 0.030 Uiso 1 1 calc R . .
C52 C 0.6001(2) 1.1945(3) 0.49087(15) 0.0279(8) Uani 1 1 d . . .
H52 H 0.6148 1.2249 0.5274 0.033 Uiso 1 1 calc R . .
C53 C 0.6422(2) 1.2047(4) 0.45099(16) 0.0339(9) Uani 1 1 d . . .
H53 H 0.6862 1.2424 0.4603 0.041 Uiso 1 1 calc R . .
C54 C 0.61822(19) 1.1582(3) 0.39678(16) 0.0291(8) Uani 1 1 d . . .
H54 H 0.6477 1.1647 0.3708 0.035 Uiso 1 1 calc R . .
N3 N 0.45382(16) 0.4566(3) 0.23483(13) 0.0273(7) Uani 1 1 d . . .
C55 C 0.4615(2) 0.5682(3) 0.23130(18) 0.0355(10) Uani 1 1 d . . .
H55 H 0.4236 0.6108 0.2103 0.043 Uiso 1 1 calc R . .
C56 C 0.5249(2) 0.6170(3) 0.25877(19) 0.0381(10) Uani 1 1 d . . .
H56 H 0.5305 0.6931 0.2561 0.046 Uiso 1 1 calc R . .
C57 C 0.5809(2) 0.5547(4) 0.29044(16) 0.0361(10) Uani 1 1 d . . .
H57 H 0.6242 0.5877 0.3095 0.043 Uiso 1 1 calc R . .
C58 C 0.5714(2) 0.4433(3) 0.29324(15) 0.0311(9) Uani 1 1 d . . .
H58 H 0.6087 0.4000 0.3146 0.037 Uiso 1 1 calc R . .
C59 C 0.50786(18) 0.3942(3) 0.26509(14) 0.0231(7) Uani 1 1 d . . .
H59 H 0.5022 0.3180 0.2670 0.028 Uiso 1 1 calc R . .
C60 C 0.3858(3) 0.4094(4) 0.2072(2) 0.0528(12) Uani 1 1 d . . .
H60A H 0.3875 0.3308 0.2130 0.079 Uiso 1 1 d R . .
H60B H 0.3480 0.4403 0.2232 0.079 Uiso 1 1 d R . .
H60C H 0.3759 0.4250 0.1668 0.079 Uiso 1 1 d R . .

loop_
_atom_site_aniso_label
_atom_site_aniso_U_11
_atom_site_aniso_U_22
_atom_site_aniso_U_33
_atom_site_aniso_U_23
_atom_site_aniso_U_13
_atom_site_aniso_U_12
U 0.01667(7) 0.01159(7) 0.01968(7) -0.00065(5) 0.00477(5) 0.00015(4)
Cl1 0.0209(4) 0.0198(4) 0.0266(4) -0.0002(3) 0.0083(3) 0.0034(3)
Cl2 0.0225(4) 0.0190(4) 0.0245(4) -0.0018(3) 0.0086(3) -0.0046(3)
O1 0.0192(11) 0.0147(11) 0.0178(11) -0.0032(9) 0.0042(9) -0.0037(9)
O2 0.0179(11) 0.0119(11) 0.0175(11) 0.0003(9) 0.0073(9) -0.0016(8)
O3 0.0177(11) 0.0159(12) 0.0176(11) 0.0015(9) 0.0050(9) 0.0025(9)
O4 0.0184(11) 0.0129(11) 0.0184(11) -0.0013(9) 0.0055(9) -0.0009(9)
N1 0.0224(14) 0.0184(15) 0.0249(15) 0.0008(12) 0.0077(12) 0.0028(11)
N2 0.0213(14) 0.0168(14) 0.0230(14) 0.0001(11) 0.0052(11) 0.0028(11)
C1 0.0131(15) 0.0191(16) 0.0173(15) 0.0041(13) 0.0033(12) 0.0033(12)
C2 0.0145(15) 0.0146(16) 0.0168(15) 0.0020(12) 0.0017(12) 0.0043(12)
C3 0.0154(15) 0.0156(16) 0.0157(15) 0.0019(12) 0.0021(12) 0.0048(12)
C4 0.0124(15) 0.0189(17) 0.0192(16) 0.0018(13) 0.0040(12) 0.0007(12)
C5 0.0159(15) 0.0176(17) 0.0183(16) 0.0001(13) 0.0023(12) 0.0003(12)
C6 0.0169(16) 0.0209(17) 0.0158(15) -0.0022(13) 0.0014(12) 0.0043(13)
C7 0.0176(16) 0.0241(18) 0.0189(16) -0.0027(14) 0.0028(13) -0.0045(13)
C8 0.057(3) 0.036(2) 0.081(3) 0.007(2) -0.037(2) -0.009(2)
C9 0.076(3) 0.036(3) 0.028(2) -0.0010(18) 0.005(2) -0.027(2)
C10 0.066(3) 0.083(3) 0.076(3) -0.057(3) 0.044(3) -0.042(3)
C11 0.0138(15) 0.0165(16) 0.0159(15) -0.0004(12) 0.0044(12) 0.0021(12)
C12 0.0160(15) 0.0161(16) 0.0151(15) -0.0014(12) 0.0061(12) 0.0000(12)
C13 0.0165(15) 0.0131(15) 0.0147(15) -0.0010(12) 0.0099(12) -0.0006(12)
C14 0.0150(15) 0.0169(16) 0.0124(14) -0.0020(12) 0.0064(12) -0.0004(12)
C15 0.0158(15) 0.0156(16) 0.0156(15) 0.0002(12) 0.0047(12) 0.0011(12)
C16 0.0193(16) 0.0151(16) 0.0167(15) -0.0013(12) 0.0065(12) -0.0002(12)
C17 0.0170(15) 0.0171(16) 0.0147(15) -0.0019(12) 0.0063(12) -0.0014(12)
C18 0.0189(16) 0.0172(17) 0.0208(16) 0.0031(13) 0.0041(13) -0.0026(13)
C19 0.029(2) 0.0211(19) 0.038(2) 0.0073(16) -0.0031(16) -0.0096(15)
C20 0.0300(19) 0.0157(17) 0.0284(19) 0.0011(14) 0.0047(15) -0.0010(14)
C21 0.0309(19) 0.028(2) 0.0264(18) 0.0045(15) 0.0126(15) -0.0047(15)
C22 0.0142(15) 0.0162(16) 0.0149(15) -0.0004(12) 0.0040(12) -0.0013(12)
C23 0.0142(15) 0.0141(15) 0.0140(15) -0.0025(12) 0.0041(12) -0.0033(12)
C24 0.0150(15) 0.0121(15) 0.0158(15) -0.0031(12) 0.0022(12) -0.0027(12)
C25 0.0141(15) 0.0141(15) 0.0149(15) -0.0031(12) 0.0031(12) -0.0034(12)
C26 0.0123(14) 0.0175(16) 0.0170(15) -0.0028(12) 0.0041(12) -0.0016(12)
C27 0.0157(15) 0.0166(16) 0.0172(15) -0.0025(13) 0.0029(12) -0.0019(12)
C28 0.0190(16) 0.0178(16) 0.0124(15) -0.0013(12) 0.0038(12) -0.0017(12)
C29 0.0177(16) 0.0252(18) 0.0200(17) 0.0041(14) 0.0067(13) 0.0041(13)
C30 0.0244(19) 0.068(3) 0.055(3) 0.038(2) 0.0016(18) -0.0002(19)
C31 0.083(4) 0.038(3) 0.032(2) 0.001(2) 0.007(2) 0.035(3)
C32 0.0271(19) 0.034(2) 0.0257(18) 0.0100(16) 0.0084(15) 0.0118(16)
C33 0.0152(15) 0.0151(16) 0.0159(15) -0.0012(12) 0.0042(12) -0.0040(12)
C34 0.0143(15) 0.0207(17) 0.0122(14) 0.0025(12) 0.0043(12) -0.0030(12)
C35 0.0171(15) 0.0133(15) 0.0171(15) 0.0000(12) 0.0070(12) -0.0016(12)
C36 0.0153(15) 0.0170(16) 0.0142(15) 0.0037(12) 0.0060(12) 0.0000(12)
C37 0.0147(15) 0.0193(17) 0.0150(15) -0.0009(12) 0.0037(12) -0.0021(12)
C38 0.0185(15) 0.0157(16) 0.0146(15) 0.0024(12) 0.0056(12) 0.0012(12)
C39 0.0154(15) 0.0168(16) 0.0161(15) 0.0017(12) 0.0043(12) 0.0023(12)
C40 0.0192(16) 0.0186(17) 0.0174(16) -0.0027(13) 0.0027(13) 0.0022(13)
C41 0.0270(18) 0.0167(17) 0.0295(19) 0.0011(14) 0.0089(15) 0.0023(14)
C42 0.0276(19) 0.027(2) 0.0233(18) -0.0095(15) -0.0033(14) 0.0068(15)
C43 0.0235(18) 0.0272(19) 0.0231(17) -0.0028(15) 0.0065(14) 0.0032(14)
C44 0.0174(15) 0.0184(17) 0.0153(15) 0.0019(13) 0.0029(12) 0.0013(13)
C45 0.0275(19) 0.029(2) 0.031(2) 0.0044(16) 0.0098(15) 0.0035(15)
C46 0.041(2) 0.038(2) 0.032(2) 0.0113(18) 0.0106(18) -0.0002(19)
C47 0.048(2) 0.034(2) 0.028(2) 0.0066(17) -0.0017(18) -0.0013(19)
C48 0.031(2) 0.033(2) 0.035(2) -0.0020(17) -0.0037(16) -0.0052(17)
C49 0.0295(19) 0.0228(19) 0.0248(18) -0.0022(15) 0.0054(15) -0.0029(15)
C50 0.0253(18) 0.0204(18) 0.0279(18) -0.0046(14) 0.0094(14) 0.0011(14)
C51 0.0293(18) 0.0224(18) 0.0252(18) -0.0025(14) 0.0109(14) 0.0044(15)
C52 0.036(2) 0.0238(19) 0.0216(18) -0.0008(15) 0.0017(15) 0.0050(15)
C53 0.0264(19) 0.042(2) 0.029(2) -0.0010(17) -0.0012(15) -0.0095(17)
C54 0.0227(18) 0.039(2) 0.0263(19) 0.0018(16) 0.0074(15) -0.0007(16)
N3 0.0239(15) 0.0256(17) 0.0337(17) 0.0048(14) 0.0093(13) 0.0035(13)
C55 0.046(2) 0.024(2) 0.046(2) 0.0143(18) 0.030(2) 0.0151(18)
C56 0.059(3) 0.020(2) 0.049(3) -0.0105(18) 0.043(2) -0.0118(19)
C57 0.054(3) 0.033(2) 0.0239(19) -0.0032(17) 0.0140(18) -0.017(2)
C58 0.038(2) 0.032(2) 0.0195(18) 0.0041(15) -0.0009(15) -0.0151(17)
C59 0.0281(18) 0.0140(17) 0.0263(18) 0.0012(13) 0.0041(14) -0.0011(13)
C60 0.045(3) 0.043(3) 0.064(3) 0.003(2) 0.000(2) -0.004(2)

loop_
_atom_type_symbol
_atom_type_description
_atom_type_scat_dispersion_real
_atom_type_scat_dispersion_imag
_atom_type_scat_source
C C 0.0033 0.0016 'International Tables Vol C Tables 4.2.6.8 and 6.1.1.4'
H H 0.0000 0.0000 'International Tables Vol C Tables 4.2.6.8 and 6.1.1.4'
N N 0.0061 0.0033 'International Tables Vol C Tables 4.2.6.8 and 6.1.1.4'
O O 0.0106 0.0060 'International Tables Vol C Tables 4.2.6.8 and 6.1.1.4'
Cl Cl 0.1484 0.1585 'International Tables Vol C Tables 4.2.6.8 and 6.1.1.4'
U U -9.6767 9.6646 'International Tables Vol C Tables 4.2.6.8 and 6.1.1.4'

loop_
_geom_angle_atom_site_label_1
_geom_angle_atom_site_label_2
_geom_angle_atom_site_label_3
_geom_angle
_geom_angle_site_symmetry_1
_geom_angle_site_symmetry_3
_geom_angle_publ_flag
O1 U O3 97.85(8) . . ?
O1 U O2 80.01(8) . . ?
O3 U O2 81.34(8) . . ?
O1 U O4 70.34(7) . . ?
O3 U O4 70.09(7) . . ?
O2 U O4 134.71(7) . . ?
O1 U Cl1 100.52(6) . . ?
O3 U Cl1 151.96(6) . . ?
O2 U Cl1 81.21(6) . . ?
O4 U Cl1 136.43(5) . . ?
O1 U N2 155.01(8) . . ?
O3 U N2 80.85(8) . . ?
O2 U N2 75.12(8) . . ?
O4 U N2 130.69(7) . . ?
Cl1 U N2 73.55(6) . . ?
O1 U N1 71.18(8) . . ?
O3 U N1 137.89(8) . . ?
O2 U N1 132.89(8) . . ?
O4 U N1 67.93(7) . . ?
Cl1 U N1 68.84(6) . . ?
N2 U N1 125.70(8) . . ?
O1 U Cl2 130.24(6) . . ?
O3 U Cl2 84.58(6) . . ?
O2 U Cl2 148.28(6) . . ?
O4 U Cl2 63.94(5) . . ?
Cl1 U Cl2 99.20(2) . . ?
N2 U Cl2 74.67(6) . . ?
N1 U Cl2 74.34(6) . . ?
C2 O1 U 172.0(2) . . ?
C13 O2 U 135.24(18) . . ?
C24 O3 U 169.7(2) . . ?
C35 O4 U 124.84(17) . . ?
C45 N1 C49 116.7(3) . . ?
C45 N1 U 127.8(2) . . ?
C49 N1 U 115.4(2) . . ?
C54 N2 C50 116.2(3) . . ?
C54 N2 U 126.9(2) . . ?
C50 N2 U 116.9(2) . . ?
C6 C1 C2 118.7(3) . . ?
C6 C1 C44 121.6(3) . . ?
C2 C1 C44 119.6(3) . . ?
O1 C2 C1 119.8(3) . . ?
O1 C2 C3 120.2(3) . . ?
C1 C2 C3 119.9(3) . . ?
C4 C3 C2 119.1(3) . . ?
C4 C3 C11 121.2(3) . . ?
C2 C3 C11 119.7(3) . . ?
C3 C4 C5 122.6(3) . . ?
C6 C5 C4 116.5(3) . . ?
C6 C5 C7 121.5(3) . . ?
C4 C5 C7 121.9(3) . . ?
C1 C6 C5 123.2(3) . . ?
C10 C7 C8 110.1(4) . . ?
C10 C7 C9 107.2(4) . . ?
C8 C7 C9 105.8(4) . . ?
C10 C7 C5 112.1(3) . . ?
C8 C7 C5 108.0(3) . . ?
C9 C7 C5 113.4(3) . . ?
C3 C11 C12 112.0(2) . . ?
C17 C12 C13 119.5(3) . . ?
C17 C12 C11 119.0(3) . . ?
C13 C12 C11 121.5(3) . . ?
O2 C13 C12 121.2(3) . . ?
O2 C13 C14 119.7(3) . . ?
C12 C13 C14 119.0(3) . . ?
C15 C14 C13 119.3(3) . . ?
C15 C14 C22 119.7(3) . . ?
C13 C14 C22 121.0(3) . . ?
C14 C15 C16 122.8(3) . . ?
C15 C16 C17 116.7(3) . . ?
C15 C16 C18 120.2(3) . . ?
C17 C16 C18 122.9(3) . . ?
C12 C17 C16 122.4(3) . . ?
C20 C18 C19 108.4(3) . . ?
C20 C18 C16 111.4(3) . . ?
C19 C18 C16 112.6(3) . . ?
C20 C18 C21 108.3(3) . . ?
C19 C18 C21 108.0(3) . . ?
C16 C18 C21 107.9(3) . . ?
C23 C22 C14 114.7(3) . . ?
C28 C23 C24 119.4(3) . . ?
C28 C23 C22 120.4(3) . . ?
C24 C23 C22 120.2(3) . . ?
O3 C24 C23 121.5(3) . . ?
O3 C24 C25 119.4(3) . . ?
C23 C24 C25 119.0(3) . . ?
C26 C25 C24 119.6(3) . . ?
C26 C25 C33 121.3(3) . . ?
C24 C25 C33 119.1(3) . . ?
C25 C26 C27 122.5(3) . . ?
C28 C27 C26 116.5(3) . . ?
C28 C27 C29 122.7(3) . . ?
C26 C27 C29 120.7(3) . . ?
C23 C28 C27 122.9(3) . . ?
C30 C29 C32 108.3(3) . . ?
C30 C29 C27 109.8(3) . . ?
C32 C29 C27 112.9(3) . . ?
C30 C29 C31 109.5(4) . . ?
C32 C29 C31 107.5(3) . . ?
C27 C29 C31 108.8(3) . . ?
C25 C33 C34 112.1(2) . . ?
C39 C34 C35 118.3(3) . . ?
C39 C34 C33 118.2(3) . . ?
C35 C34 C33 123.6(3) . . ?
O4 C35 C34 122.1(3) . . ?
O4 C35 C36 117.1(3) . . ?
C34 C35 C36 120.8(3) . . ?
C37 C36 C35 118.4(3) . . ?
C37 C36 C44 119.4(3) . . ?
C35 C36 C44 122.1(3) . . ?
C36 C37 C38 122.7(3) . . ?
C39 C38 C37 116.7(3) . . ?
C39 C38 C40 120.7(3) . . ?
C37 C38 C40 122.5(3) . . ?
C34 C39 C38 122.8(3) . . ?
C38 C40 C41 108.9(3) . . ?
C38 C40 C42 112.0(3) . . ?
C41 C40 C42 108.4(3) . . ?
C38 C40 C43 110.7(3) . . ?
C41 C40 C43 109.2(3) . . ?
C42 C40 C43 107.6(3) . . ?
C1 C44 C36 111.9(3) . . ?
N1 C45 C46 123.6(4) . . ?
C47 C46 C45 118.9(4) . . ?
C46 C47 C48 118.1(4) . . ?
C49 C48 C47 118.9(4) . . ?
N1 C49 C48 123.7(4) . . ?
N2 C50 C51 123.8(3) . . ?
C52 C51 C50 119.6(3) . . ?
C51 C52 C53 117.5(3) . . ?
C52 C53 C54 119.5(4) . . ?
N2 C54 C53 123.4(3) . . ?
C59 N3 C55 120.9(3) . . ?
C59 N3 C60 121.2(3) . . ?
C55 N3 C60 117.8(4) . . ?
N3 C55 C56 119.6(4) . . ?
C55 C56 C57 120.5(4) . . ?
C58 C57 C56 118.4(4) . . ?
C57 C58 C59 121.0(4) . . ?
N3 C59 C58 119.6(3) . . ?

loop_
_geom_bond_atom_site_label_1
_geom_bond_atom_site_label_2
_geom_bond_distance
_geom_bond_site_symmetry_2
_geom_bond_publ_flag
U O1 2.153(2) . ?
U O3 2.155(2) . ?
U O2 2.169(2) . ?
U O4 2.709(2) . ?
U Cl1 2.7310(8) . ?
U N2 2.760(3) . ?
U N1 2.840(3) . ?
U Cl2 2.8712(8) . ?
O1 C2 1.338(4) . ?
O2 C13 1.343(4) . ?
O3 C24 1.332(4) . ?
O4 C35 1.388(4) . ?
N1 C45 1.332(5) . ?
N1 C49 1.341(4) . ?
N2 C54 1.338(5) . ?
N2 C50 1.345(4) . ?
C1 C6 1.392(5) . ?
C1 C2 1.406(4) . ?
C1 C44 1.516(4) . ?
C2 C3 1.409(4) . ?
C3 C4 1.393(4) . ?
C3 C11 1.521(4) . ?
C4 C5 1.401(5) . ?
C5 C6 1.399(5) . ?
C5 C7 1.535(4) . ?
C7 C10 1.509(6) . ?
C7 C8 1.515(6) . ?
C7 C9 1.523(5) . ?
C11 C12 1.524(4) . ?
C12 C17 1.398(4) . ?
C12 C13 1.404(4) . ?
C13 C14 1.415(4) . ?
C14 C15 1.390(4) . ?
C14 C22 1.526(4) . ?
C15 C16 1.399(4) . ?
C16 C17 1.401(4) . ?
C16 C18 1.534(4) . ?
C18 C20 1.525(5) . ?
C18 C19 1.529(5) . ?
C18 C21 1.545(5) . ?
C22 C23 1.519(4) . ?
C23 C28 1.391(4) . ?
C23 C24 1.409(4) . ?
C24 C25 1.415(4) . ?
C25 C26 1.389(4) . ?
C25 C33 1.518(4) . ?
C26 C27 1.405(4) . ?
C27 C28 1.399(4) . ?
C27 C29 1.533(4) . ?
C29 C30 1.522(5) . ?
C29 C32 1.526(5) . ?
C29 C31 1.535(6) . ?
C33 C34 1.527(4) . ?
C34 C39 1.394(4) . ?
C34 C35 1.401(4) . ?
C35 C36 1.400(4) . ?
C36 C37 1.393(4) . ?
C36 C44 1.520(4) . ?
C37 C38 1.399(4) . ?
C38 C39 1.397(4) . ?
C38 C40 1.532(4) . ?
C40 C41 1.532(5) . ?
C40 C42 1.536(4) . ?
C40 C43 1.544(5) . ?
C45 C46 1.385(5) . ?
C46 C47 1.382(6) . ?
C47 C48 1.385(6) . ?
C48 C49 1.376(5) . ?
C50 C51 1.378(5) . ?
C51 C52 1.378(5) . ?
C52 C53 1.381(5) . ?
C53 C54 1.390(5) . ?
N3 C59 1.340(4) . ?
N3 C55 1.361(5) . ?
N3 C60 1.423(5) . ?
C55 C56 1.362(6) . ?
C56 C57 1.375(6) . ?
C57 C58 1.362(6) . ?
C58 C59 1.369(5) . ?

loop_
_geom_hbond_atom_site_label_D
_geom_hbond_atom_site_label_H
_geom_hbond_atom_site_label_A
_geom_hbond_distance_DH
_geom_hbond_distance_HA
_geom_hbond_distance_DA
_geom_hbond_angle_DHA
_geom_hbond_site_symmetry_A
O4 H4 Cl2 0.91 2.29 2.958(2) 129.8 .
